data_7105582
loop_
_publ_author_name
'Wang, Quanguo'
'Xie, Yongshu'
'Ding, Yubin'
'Li, Xin'
'Zhu, Weihong'

_publ_section_title
;
 Colorimetric fluoride sensors based on deprotonation of
 pyrrole-hemiquinone compounds.
;
_journal_issue 21
_journal_name_full 'Chemical communications (Cambridge, England)'
_journal_page_first 3669
_journal_page_last 3671
_journal_paper_doi 10.1039/c001509a
_journal_volume 46
_journal_year 2010
_chemical_formula_sum 'C44 H61 N3 O5'
_chemical_formula_weight 711.96
_chemical_name_systematic
;
?
;
_space_group_IT_number 14
_symmetry_cell_setting monoclinic
_symmetry_space_group_name_Hall '-P 2ybc'
_symmetry_space_group_name_H-M 'P 1 21/c 1'
_atom_sites_solution_hydrogens geom
_atom_sites_solution_primary direct
_atom_sites_solution_secondary difmap
_audit_creation_method SHELXL-97
_cell_angle_alpha 90.00
_cell_angle_beta 102.366(2)
_cell_angle_gamma 90.00
_cell_formula_units_Z 4
_cell_length_a 9.9033(8)
_cell_length_b 23.558(2)
_cell_length_c 18.9225(17)
_cell_measurement_reflns_used 2401
_cell_measurement_temperature 298(2)
_cell_measurement_theta_max 25.086
_cell_measurement_theta_min 2.191
_cell_volume 4312.2(6)
_computing_cell_refinement 'Bruker SMART'
_computing_data_collection 'Bruker SMART'
_computing_data_reduction 'Bruker SAINT'
_computing_molecular_graphics 'Bruker SHELXTL'
_computing_publication_material 'Bruker SHELXTL'
_computing_structure_refinement 'SHELXL-97 (Sheldrick, 1997)'
_computing_structure_solution 'SHELXS-97 (Sheldrick, 1997)'
_diffrn_ambient_temperature 298(2)
_diffrn_measured_fraction_theta_full 0.984
_diffrn_measured_fraction_theta_max 0.984
_diffrn_measurement_device_type 'CCD area detector'
_diffrn_measurement_method 'phi and omega scans'
_diffrn_radiation_monochromator graphite
_diffrn_radiation_source 'fine-focus sealed tube'
_diffrn_radiation_type MoK\a
_diffrn_radiation_wavelength 0.71073
_diffrn_reflns_av_R_equivalents 0.0678
_diffrn_reflns_av_sigmaI/netI 0.1930
_diffrn_reflns_limit_h_max 11
_diffrn_reflns_limit_h_min -9
_diffrn_reflns_limit_k_max 9
_diffrn_reflns_limit_k_min -28
_diffrn_reflns_limit_l_max 22
_diffrn_reflns_limit_l_min -22
_diffrn_reflns_number 18262
_diffrn_reflns_theta_full 25.00
_diffrn_reflns_theta_max 25.00
_diffrn_reflns_theta_min 1.40
_exptl_absorpt_coefficient_mu 0.071
_exptl_absorpt_correction_T_max 0.9722
_exptl_absorpt_correction_T_min 0.9688
_exptl_absorpt_correction_type multi-scan
_exptl_absorpt_process_details sadabs
_exptl_crystal_density_diffrn 1.097
_exptl_crystal_density_method 'not measured'
_exptl_crystal_F_000 1544
_exptl_crystal_size_max 0.45
_exptl_crystal_size_mid 0.43
_exptl_crystal_size_min 0.40
_refine_diff_density_max 0.413
_refine_diff_density_min -0.353
_refine_diff_density_rms 0.068
_refine_ls_extinction_coef 0.0068(15)
_refine_ls_extinction_expression Fc^*^=kFc[1+0.001xFc^2^\l^3^/sin(2\q)]^-1/4^
_refine_ls_extinction_method SHELXL
_refine_ls_goodness_of_fit_ref 1.069
_refine_ls_hydrogen_treatment constr
_refine_ls_matrix_type full
_refine_ls_number_parameters 484
_refine_ls_number_reflns 7471
_refine_ls_number_restraints 0
_refine_ls_restrained_S_all 1.069
_refine_ls_R_factor_all 0.1572
_refine_ls_R_factor_gt 0.0820
_refine_ls_shift/su_max 0.001
_refine_ls_shift/su_mean 0.000
_refine_ls_structure_factor_coef Fsqd
_refine_ls_weighting_details 'calc w=1/[\s^2^(Fo^2^)+(0.0000P)^2^+2.5807P] where P=(Fo^2^+2Fc^2^)/3'
_refine_ls_weighting_scheme calc
_refine_ls_wR_factor_gt 0.1787
_refine_ls_wR_factor_ref 0.2487
_reflns_number_gt 3241
_reflns_number_total 7471
_reflns_threshold_expression >2sigma(I)
_cod_data_source_file c001509a.txt
_cod_data_source_block 090802d
_cod_depositor_comments
;
The following automatic conversions were performed:
'_symmetry_cell_setting' value 'Monoclinic' changed to 'monoclinic'
according to '/home/saulius/struct/CIF-dictionaries/cif_core.dic'
dictionary named 'cif_core.dic' version 2.4.1 from 2010-06-29.

Automatic conversion script
Id: cif_fix_enum 1527 2010-12-29 10:47:43Z saulius 
;
_cod_original_cell_volume 4312.2(7)
_cod_original_sg_symbol_H-M P2(1)/c
_cod_database_code 7105582

loop_
_symmetry_equiv_pos_as_xyz
'x, y, z'
'-x, y+1/2, -z+1/2'
'-x, -y, -z'
'x, -y-1/2, z-1/2'

loop_
_atom_site_label
_atom_site_type_symbol
_atom_site_fract_x
_atom_site_fract_y
_atom_site_fract_z
_atom_site_U_iso_or_equiv
_atom_site_adp_type
_atom_site_occupancy
_atom_site_symmetry_multiplicity
_atom_site_calc_flag
_atom_site_refinement_flags
_atom_site_disorder_assembly
_atom_site_disorder_group
N1 N 0.4115(3) 0.20554(15) 0.34731(19) 0.0464(9) Uani 1 1 d . . .
H1 H 0.3692 0.1809 0.3682 0.056 Uiso 1 1 calc R . .
N2 N 0.5088(4) 0.08841(16) 0.3323(2) 0.0585(11) Uani 1 1 d . . .
H2 H 0.4769 0.1074 0.2935 0.070 Uiso 1 1 calc R . .
N3 N 0.1458(4) 0.15740(16) 0.2636(2) 0.0550(11) Uani 1 1 d . . .
H3 H 0.2222 0.1498 0.2509 0.066 Uiso 1 1 calc R . .
O1 O 1.1614(4) 0.24192(16) 0.5351(2) 0.0892(13) Uani 1 1 d . . .
O2 O -0.0330(4) 0.46728(15) 0.2784(2) 0.0867(13) Uani 1 1 d . . .
O3 O 0.7901(6) 0.5296(2) 0.3432(3) 0.1364(19) Uani 1 1 d . . .
H3B H 0.8140 0.5062 0.3161 0.205 Uiso 1 1 calc R . .
O4 O 0.3915(6) 0.3028(3) 0.5901(4) 0.167(3) Uani 1 1 d . . .
H4 H 0.3225 0.2834 0.5753 0.251 Uiso 1 1 calc R . .
O5 O 0.6334(4) 0.62377(17) 0.3054(2) 0.0824(12) Uani 1 1 d . . .
H5A H 0.6609 0.5958 0.3331 0.099 Uiso 1 1 d R . .
H5B H 0.6034 0.6483 0.3311 0.099 Uiso 1 1 d R . .
C1 C 0.5522(4) 0.20681(18) 0.3529(2) 0.0456(11) Uani 1 1 d . . .
C2 C 0.5785(5) 0.2498(2) 0.3095(3) 0.0559(13) Uani 1 1 d . . .
H2B H 0.6648 0.2601 0.3016 0.067 Uiso 1 1 calc R . .
C3 C 0.4516(5) 0.2758(2) 0.2788(3) 0.0577(13) Uani 1 1 d . . .
H3A H 0.4397 0.3063 0.2468 0.069 Uiso 1 1 calc R . .
C4 C 0.3471(5) 0.24860(19) 0.3040(2) 0.0485(11) Uani 1 1 d . . .
C5 C 0.6467(4) 0.16616(18) 0.3956(2) 0.0449(11) Uani 1 1 d . . .
C6 C 0.6009(4) 0.10889(19) 0.3919(2) 0.0484(12) Uani 1 1 d . . .
C7 C 0.6237(5) 0.0656(2) 0.4410(3) 0.0637(14) Uani 1 1 d . . .
H7 H 0.6815 0.0668 0.4867 0.076 Uiso 1 1 calc R . .
C8 C 0.5458(6) 0.0196(2) 0.4106(4) 0.0772(17) Uani 1 1 d . . .
H8 H 0.5421 -0.0156 0.4325 0.093 Uiso 1 1 calc R . .
C9 C 0.4761(5) 0.0344(2) 0.3440(3) 0.0742(17) Uani 1 1 d . . .
H9 H 0.4160 0.0113 0.3118 0.089 Uiso 1 1 calc R . .
C10 C 0.7745(4) 0.18406(18) 0.4362(2) 0.0442(11) Uani 1 1 d . . .
C11 C 0.8906(4) 0.14636(19) 0.4608(2) 0.0474(11) Uani 1 1 d . . .
H11 H 0.8767 0.1077 0.4525 0.057 Uiso 1 1 calc R . .
C12 C 1.0182(4) 0.16395(19) 0.4949(2) 0.0478(11) Uani 1 1 d . . .
C13 C 1.0418(5) 0.2241(2) 0.5085(3) 0.0555(13) Uani 1 1 d . . .
C14 C 0.9236(5) 0.26313(19) 0.4885(2) 0.0485(12) Uani 1 1 d . . .
C15 C 0.8000(5) 0.24247(18) 0.4536(2) 0.0493(12) Uani 1 1 d . . .
H15 H 0.7271 0.2679 0.4402 0.059 Uiso 1 1 calc R . .
C16 C 1.1426(5) 0.1233(2) 0.5152(3) 0.0550(13) Uani 1 1 d . . .
C17 C 1.2536(5) 0.1374(2) 0.4721(3) 0.0728(16) Uani 1 1 d . . .
H17A H 1.3279 0.1106 0.4839 0.109 Uiso 1 1 calc R . .
H17B H 1.2884 0.1750 0.4843 0.109 Uiso 1 1 calc R . .
H17C H 1.2136 0.1355 0.4213 0.109 Uiso 1 1 calc R . .
C18 C 1.2063(5) 0.1272(3) 0.5965(3) 0.0792(17) Uani 1 1 d . . .
H18A H 1.1375 0.1180 0.6235 0.119 Uiso 1 1 calc R . .
H18B H 1.2395 0.1651 0.6082 0.119 Uiso 1 1 calc R . .
H18C H 1.2819 0.1009 0.6087 0.119 Uiso 1 1 calc R . .
C19 C 1.0974(6) 0.0630(2) 0.4985(4) 0.0809(18) Uani 1 1 d . . .
H19A H 1.0639 0.0588 0.4472 0.121 Uiso 1 1 calc R . .
H19B H 1.0250 0.0537 0.5231 0.121 Uiso 1 1 calc R . .
H19C H 1.1744 0.0380 0.5144 0.121 Uiso 1 1 calc R . .
C20 C 0.9439(5) 0.3254(2) 0.5067(3) 0.0605(14) Uani 1 1 d . . .
C21 C 0.9975(7) 0.3324(3) 0.5880(3) 0.094(2) Uani 1 1 d . . .
H21A H 0.9308 0.3175 0.6132 0.141 Uiso 1 1 calc R . .
H21B H 1.0123 0.3720 0.5993 0.141 Uiso 1 1 calc R . .
H21C H 1.0831 0.3122 0.6027 0.141 Uiso 1 1 calc R . .
C22 C 1.0461(7) 0.3511(2) 0.4652(4) 0.0895(19) Uani 1 1 d . . .
H22A H 1.1342 0.3328 0.4799 0.134 Uiso 1 1 calc R . .
H22B H 1.0561 0.3910 0.4755 0.134 Uiso 1 1 calc R . .
H22C H 1.0120 0.3457 0.4142 0.134 Uiso 1 1 calc R . .
C23 C 0.8074(6) 0.3577(2) 0.4853(4) 0.091(2) Uani 1 1 d . . .
H23A H 0.7704 0.3531 0.4344 0.137 Uiso 1 1 calc R . .
H23B H 0.8231 0.3973 0.4960 0.137 Uiso 1 1 calc R . .
H23C H 0.7428 0.3431 0.5120 0.137 Uiso 1 1 calc R . .
C24 C 0.1975(4) 0.25741(19) 0.2891(2) 0.0468(11) Uani 1 1 d . . .
C25 C 0.1080(5) 0.2092(2) 0.2856(2) 0.0491(12) Uani 1 1 d . . .
C26 C -0.0205(5) 0.2020(2) 0.3026(3) 0.0574(13) Uani 1 1 d . . .
H26 H -0.0710 0.2302 0.3197 0.069 Uiso 1 1 calc R . .
C27 C -0.0611(5) 0.1463(2) 0.2900(3) 0.0654(14) Uani 1 1 d . . .
H27 H -0.1427 0.1300 0.2972 0.078 Uiso 1 1 calc R . .
C28 C 0.0415(6) 0.1199(2) 0.2652(3) 0.0653(14) Uani 1 1 d . . .
H28 H 0.0407 0.0820 0.2513 0.078 Uiso 1 1 calc R . .
C29 C 0.1430(5) 0.31154(19) 0.2803(3) 0.0506(12) Uani 1 1 d . . .
C30 C 0.0022(5) 0.3221(2) 0.2433(3) 0.0528(12) Uani 1 1 d . . .
H30 H -0.0506 0.2914 0.2224 0.063 Uiso 1 1 calc R . .
C31 C -0.0572(5) 0.3736(2) 0.2373(3) 0.0556(13) Uani 1 1 d . . .
C32 C 0.0244(6) 0.4207(2) 0.2741(3) 0.0632(14) Uani 1 1 d . . .
C33 C 0.1734(5) 0.4131(2) 0.3040(3) 0.0618(14) Uani 1 1 d . . .
C34 C 0.2248(5) 0.3599(2) 0.3068(3) 0.0578(13) Uani 1 1 d . . .
H34 H 0.3180 0.3546 0.3271 0.069 Uiso 1 1 calc R . .
C35 C -0.2063(5) 0.3835(2) 0.1926(3) 0.0648(14) Uani 1 1 d . . .
C36 C -0.2621(6) 0.3315(3) 0.1490(3) 0.096(2) Uani 1 1 d . . .
H36A H -0.2704 0.3008 0.1812 0.144 Uiso 1 1 calc R . .
H36B H -0.1999 0.3207 0.1187 0.144 Uiso 1 1 calc R . .
H36C H -0.3512 0.3399 0.1193 0.144 Uiso 1 1 calc R . .
C37 C -0.3053(5) 0.3971(2) 0.2417(3) 0.0766(17) Uani 1 1 d . . .
H37A H -0.3974 0.4009 0.2131 0.115 Uiso 1 1 calc R . .
H37B H -0.2779 0.4319 0.2670 0.115 Uiso 1 1 calc R . .
H37C H -0.3031 0.3669 0.2761 0.115 Uiso 1 1 calc R . .
C38 C -0.2031(6) 0.4320(3) 0.1392(3) 0.096(2) Uani 1 1 d . . .
H38A H -0.1361 0.4238 0.1108 0.144 Uiso 1 1 calc R . .
H38B H -0.1785 0.4667 0.1655 0.144 Uiso 1 1 calc R . .
H38C H -0.2928 0.4361 0.1080 0.144 Uiso 1 1 calc R . .
C39 C 0.2653(6) 0.4633(2) 0.3318(4) 0.0796(18) Uani 1 1 d . . .
C40 C 0.2178(8) 0.4911(3) 0.3951(5) 0.123(3) Uani 1 1 d . . .
H40A H 0.1220 0.5014 0.3804 0.184 Uiso 1 1 calc R . .
H40B H 0.2719 0.5246 0.4098 0.184 Uiso 1 1 calc R . .
H40C H 0.2294 0.4650 0.4348 0.184 Uiso 1 1 calc R . .
C41 C 0.2578(8) 0.5054(3) 0.2703(5) 0.122(3) Uani 1 1 d . . .
H41A H 0.3033 0.4898 0.2347 0.183 Uiso 1 1 calc R . .
H41B H 0.3027 0.5401 0.2889 0.183 Uiso 1 1 calc R . .
H41C H 0.1628 0.5130 0.2485 0.183 Uiso 1 1 calc R . .
C42 C 0.4166(7) 0.4465(3) 0.3587(5) 0.130(3) Uani 1 1 d . . .
H42A H 0.4243 0.4204 0.3983 0.194 Uiso 1 1 calc R . .
H42B H 0.4705 0.4798 0.3745 0.194 Uiso 1 1 calc R . .
H42C H 0.4501 0.4288 0.3201 0.194 Uiso 1 1 calc R . .
C43 C 0.8028(11) 0.5058(4) 0.4122(5) 0.167(4) Uani 1 1 d . . .
H43A H 0.8896 0.5169 0.4423 0.251 Uiso 1 1 calc R . .
H43B H 0.7988 0.4652 0.4084 0.251 Uiso 1 1 calc R . .
H43C H 0.7286 0.5191 0.4333 0.251 Uiso 1 1 calc R . .
C44 C 0.4897(10) 0.2900(6) 0.5521(8) 0.231(7) Uani 1 1 d . . .
H44A H 0.4577 0.3009 0.5025 0.347 Uiso 1 1 calc R . .
H44B H 0.5073 0.2499 0.5548 0.347 Uiso 1 1 calc R . .
H44C H 0.5734 0.3101 0.5723 0.347 Uiso 1 1 calc R . .

loop_
_atom_site_aniso_label
_atom_site_aniso_U_11
_atom_site_aniso_U_22
_atom_site_aniso_U_33
_atom_site_aniso_U_23
_atom_site_aniso_U_13
_atom_site_aniso_U_12
N1 0.037(2) 0.045(2) 0.055(2) 0.0099(17) 0.0059(17) 0.0014(17)
N2 0.052(3) 0.048(2) 0.068(3) 0.001(2) -0.004(2) 0.0003(19)
N3 0.048(2) 0.056(3) 0.061(3) -0.007(2) 0.0102(19) 0.004(2)
O1 0.055(2) 0.078(3) 0.119(3) -0.008(2) -0.014(2) -0.012(2)
O2 0.085(3) 0.054(2) 0.129(4) 0.002(2) 0.039(2) 0.018(2)
O3 0.183(5) 0.103(4) 0.132(5) 0.011(3) 0.055(4) 0.020(4)
O4 0.108(4) 0.218(7) 0.179(6) -0.108(5) 0.038(4) -0.063(4)
O5 0.079(3) 0.092(3) 0.074(3) 0.005(2) 0.011(2) -0.010(2)
C1 0.031(3) 0.050(3) 0.054(3) 0.005(2) 0.006(2) 0.002(2)
C2 0.038(3) 0.061(3) 0.070(3) 0.012(3) 0.014(2) 0.004(2)
C3 0.052(3) 0.055(3) 0.067(3) 0.019(3) 0.014(2) 0.009(2)
C4 0.043(3) 0.048(3) 0.053(3) 0.005(2) 0.008(2) 0.005(2)
C5 0.036(3) 0.045(3) 0.052(3) 0.004(2) 0.005(2) 0.001(2)
C6 0.040(3) 0.047(3) 0.053(3) 0.003(2) 0.001(2) 0.001(2)
C7 0.052(3) 0.056(3) 0.076(4) 0.015(3) -0.004(3) -0.007(3)
C8 0.062(4) 0.052(3) 0.110(5) 0.017(3) 0.003(3) -0.011(3)
C9 0.061(4) 0.051(3) 0.101(5) -0.005(3) -0.004(3) -0.006(3)
C10 0.039(3) 0.040(2) 0.051(3) 0.006(2) 0.004(2) 0.003(2)
C11 0.038(3) 0.046(3) 0.056(3) 0.003(2) 0.007(2) 0.003(2)
C12 0.040(3) 0.047(3) 0.055(3) 0.007(2) 0.006(2) 0.002(2)
C13 0.044(3) 0.059(3) 0.059(3) 0.006(2) 0.001(2) -0.002(2)
C14 0.049(3) 0.046(3) 0.049(3) 0.003(2) 0.008(2) -0.002(2)
C15 0.046(3) 0.043(3) 0.056(3) 0.002(2) 0.006(2) 0.001(2)
C16 0.038(3) 0.061(3) 0.061(3) 0.005(2) 0.002(2) 0.005(2)
C17 0.045(3) 0.091(4) 0.085(4) 0.011(3) 0.018(3) 0.001(3)
C18 0.061(4) 0.100(4) 0.071(4) 0.021(3) 0.001(3) 0.015(3)
C19 0.061(4) 0.053(3) 0.123(5) 0.010(3) 0.007(3) 0.007(3)
C20 0.069(4) 0.049(3) 0.061(3) -0.007(2) 0.009(3) -0.009(3)
C21 0.124(5) 0.075(4) 0.077(4) -0.023(3) 0.008(4) -0.014(4)
C22 0.108(5) 0.064(4) 0.099(5) 0.003(3) 0.028(4) -0.026(4)
C23 0.101(5) 0.050(3) 0.119(5) -0.015(3) 0.014(4) 0.007(3)
C24 0.043(3) 0.047(3) 0.049(3) 0.002(2) 0.007(2) 0.004(2)
C25 0.039(3) 0.051(3) 0.054(3) -0.003(2) 0.003(2) 0.005(2)
C26 0.046(3) 0.062(3) 0.064(3) -0.002(2) 0.011(2) 0.001(2)
C27 0.051(3) 0.071(4) 0.075(4) -0.006(3) 0.017(3) -0.010(3)
C28 0.069(4) 0.058(3) 0.069(4) -0.006(3) 0.014(3) -0.010(3)
C29 0.042(3) 0.046(3) 0.063(3) 0.001(2) 0.009(2) 0.005(2)
C30 0.048(3) 0.052(3) 0.059(3) 0.001(2) 0.011(2) 0.009(2)
C31 0.053(3) 0.057(3) 0.058(3) 0.008(2) 0.015(2) 0.015(2)
C32 0.071(4) 0.046(3) 0.081(4) 0.005(3) 0.035(3) 0.009(3)
C33 0.055(3) 0.053(3) 0.082(4) -0.002(3) 0.025(3) 0.000(3)
C34 0.051(3) 0.051(3) 0.074(3) 0.001(3) 0.017(2) 0.003(2)
C35 0.057(3) 0.076(4) 0.064(3) 0.012(3) 0.016(3) 0.024(3)
C36 0.067(4) 0.116(5) 0.090(5) -0.014(4) -0.015(3) 0.037(4)
C37 0.062(4) 0.082(4) 0.091(4) 0.014(3) 0.026(3) 0.017(3)
C38 0.086(4) 0.119(5) 0.090(4) 0.048(4) 0.031(4) 0.038(4)
C39 0.071(4) 0.050(3) 0.123(5) -0.012(3) 0.033(4) -0.007(3)
C40 0.124(6) 0.091(5) 0.159(8) -0.051(5) 0.046(5) -0.024(5)
C41 0.115(6) 0.078(5) 0.189(8) 0.020(5) 0.065(6) -0.011(4)
C42 0.075(5) 0.086(5) 0.221(9) -0.034(5) 0.016(5) -0.016(4)
C43 0.203(10) 0.176(9) 0.124(8) 0.032(7) 0.038(7) -0.010(8)
C44 0.133(9) 0.273(15) 0.321(18) -0.093(13) 0.124(10) -0.049(9)

loop_
_atom_type_symbol
_atom_type_description
_atom_type_scat_dispersion_real
_atom_type_scat_dispersion_imag
_atom_type_scat_source
C C 0.0033 0.0016 'International Tables Vol C Tables 4.2.6.8 and 6.1.1.4'
H H 0.0000 0.0000 'International Tables Vol C Tables 4.2.6.8 and 6.1.1.4'
O O 0.0106 0.0060 'International Tables Vol C Tables 4.2.6.8 and 6.1.1.4'
N N 0.0061 0.0033 'International Tables Vol C Tables 4.2.6.8 and 6.1.1.4'

loop_
_geom_angle_atom_site_label_1
_geom_angle_atom_site_label_2
_geom_angle_atom_site_label_3
_geom_angle
_geom_angle_site_symmetry_1
_geom_angle_site_symmetry_3
_geom_angle_publ_flag
C4 N1 C1 111.3(4) . . ?
C4 N1 H1 124.3 . . ?
C1 N1 H1 124.3 . . ?
C9 N2 C6 109.8(4) . . ?
C9 N2 H2 125.1 . . ?
C6 N2 H2 125.1 . . ?
C28 N3 C25 108.2(4) . . ?
C28 N3 H3 125.9 . . ?
C25 N3 H3 125.9 . . ?
C43 O3 H3B 109.5 . . ?
C44 O4 H4 109.5 . . ?
H5A O5 H5B 106.3 . . ?
C2 C1 N1 106.9(4) . . ?
C2 C1 C5 129.7(4) . . ?
N1 C1 C5 123.3(4) . . ?
C1 C2 C3 107.6(4) . . ?
C1 C2 H2B 126.2 . . ?
C3 C2 H2B 126.2 . . ?
C4 C3 C2 108.8(4) . . ?
C4 C3 H3A 125.6 . . ?
C2 C3 H3A 125.6 . . ?
N1 C4 C3 105.2(4) . . ?
N1 C4 C24 122.8(4) . . ?
C3 C4 C24 131.9(4) . . ?
C10 C5 C6 123.7(4) . . ?
C10 C5 C1 120.3(4) . . ?
C6 C5 C1 115.9(4) . . ?
C7 C6 N2 106.2(4) . . ?
C7 C6 C5 132.2(4) . . ?
N2 C6 C5 121.5(4) . . ?
C6 C7 C8 107.8(4) . . ?
C6 C7 H7 126.1 . . ?
C8 C7 H7 126.1 . . ?
C9 C8 C7 108.4(5) . . ?
C9 C8 H8 125.8 . . ?
C7 C8 H8 125.8 . . ?
N2 C9 C8 107.7(5) . . ?
N2 C9 H9 126.1 . . ?
C8 C9 H9 126.1 . . ?
C5 C10 C15 120.9(4) . . ?
C5 C10 C11 123.7(4) . . ?
C15 C10 C11 115.4(4) . . ?
C12 C11 C10 124.1(4) . . ?
C12 C11 H11 117.9 . . ?
C10 C11 H11 117.9 . . ?
C11 C12 C13 118.8(4) . . ?
C11 C12 C16 122.8(4) . . ?
C13 C12 C16 118.2(4) . . ?
O1 C13 C12 119.9(4) . . ?
O1 C13 C14 121.7(4) . . ?
C12 C13 C14 118.4(4) . . ?
C15 C14 C13 119.2(4) . . ?
C15 C14 C20 121.6(4) . . ?
C13 C14 C20 119.2(4) . . ?
C14 C15 C10 123.9(4) . . ?
C14 C15 H15 118.0 . . ?
C10 C15 H15 118.0 . . ?
C19 C16 C18 107.9(5) . . ?
C19 C16 C17 107.9(5) . . ?
C18 C16 C17 109.4(4) . . ?
C19 C16 C12 110.4(4) . . ?
C18 C16 C12 110.3(4) . . ?
C17 C16 C12 110.9(4) . . ?
C16 C17 H17A 109.5 . . ?
C16 C17 H17B 109.5 . . ?
H17A C17 H17B 109.5 . . ?
C16 C17 H17C 109.5 . . ?
H17A C17 H17C 109.5 . . ?
H17B C17 H17C 109.5 . . ?
C16 C18 H18A 109.5 . . ?
C16 C18 H18B 109.5 . . ?
H18A C18 H18B 109.5 . . ?
C16 C18 H18C 109.5 . . ?
H18A C18 H18C 109.5 . . ?
H18B C18 H18C 109.5 . . ?
C16 C19 H19A 109.5 . . ?
C16 C19 H19B 109.5 . . ?
H19A C19 H19B 109.5 . . ?
C16 C19 H19C 109.5 . . ?
H19A C19 H19C 109.5 . . ?
H19B C19 H19C 109.5 . . ?
C14 C20 C21 109.7(4) . . ?
C14 C20 C23 110.9(4) . . ?
C21 C20 C23 108.0(5) . . ?
C14 C20 C22 109.7(4) . . ?
C21 C20 C22 110.4(5) . . ?
C23 C20 C22 108.1(5) . . ?
C20 C21 H21A 109.5 . . ?
C20 C21 H21B 109.5 . . ?
H21A C21 H21B 109.5 . . ?
C20 C21 H21C 109.5 . . ?
H21A C21 H21C 109.5 . . ?
H21B C21 H21C 109.5 . . ?
C20 C22 H22A 109.5 . . ?
C20 C22 H22B 109.5 . . ?
H22A C22 H22B 109.5 . . ?
C20 C22 H22C 109.5 . . ?
H22A C22 H22C 109.5 . . ?
H22B C22 H22C 109.5 . . ?
C20 C23 H23A 109.5 . . ?
C20 C23 H23B 109.5 . . ?
H23A C23 H23B 109.5 . . ?
C20 C23 H23C 109.5 . . ?
H23A C23 H23C 109.5 . . ?
H23B C23 H23C 109.5 . . ?
C29 C24 C25 120.2(4) . . ?
C29 C24 C4 120.5(4) . . ?
C25 C24 C4 119.2(4) . . ?
N3 C25 C26 106.6(4) . . ?
N3 C25 C24 120.9(4) . . ?
C26 C25 C24 132.5(4) . . ?
C27 C26 C25 109.0(5) . . ?
C27 C26 H26 125.5 . . ?
C25 C26 H26 125.5 . . ?
C28 C27 C26 106.4(5) . . ?
C28 C27 H27 126.8 . . ?
C26 C27 H27 126.8 . . ?
C27 C28 N3 109.7(5) . . ?
C27 C28 H28 125.1 . . ?
N3 C28 H28 125.1 . . ?
C24 C29 C34 121.2(4) . . ?
C24 C29 C30 122.1(4) . . ?
C34 C29 C30 116.7(4) . . ?
C31 C30 C29 124.0(5) . . ?
C31 C30 H30 118.0 . . ?
C29 C30 H30 118.0 . . ?
C30 C31 C32 117.3(4) . . ?
C30 C31 C35 122.1(5) . . ?
C32 C31 C35 120.7(4) . . ?
O2 C32 C31 119.2(5) . . ?
O2 C32 C33 120.9(5) . . ?
C31 C32 C33 119.9(4) . . ?
C34 C33 C32 117.7(5) . . ?
C34 C33 C39 121.2(5) . . ?
C32 C33 C39 121.1(4) . . ?
C33 C34 C29 123.2(5) . . ?
C33 C34 H34 118.4 . . ?
C29 C34 H34 118.4 . . ?
C36 C35 C37 107.2(5) . . ?
C36 C35 C38 107.6(5) . . ?
C37 C35 C38 110.7(4) . . ?
C36 C35 C31 111.6(4) . . ?
C37 C35 C31 111.1(4) . . ?
C38 C35 C31 108.7(4) . . ?
C35 C36 H36A 109.5 . . ?
C35 C36 H36B 109.5 . . ?
H36A C36 H36B 109.5 . . ?
C35 C36 H36C 109.5 . . ?
H36A C36 H36C 109.5 . . ?
H36B C36 H36C 109.5 . . ?
C35 C37 H37A 109.5 . . ?
C35 C37 H37B 109.5 . . ?
H37A C37 H37B 109.5 . . ?
C35 C37 H37C 109.5 . . ?
H37A C37 H37C 109.5 . . ?
H37B C37 H37C 109.5 . . ?
C35 C38 H38A 109.5 . . ?
C35 C38 H38B 109.5 . . ?
H38A C38 H38B 109.5 . . ?
C35 C38 H38C 109.5 . . ?
H38A C38 H38C 109.5 . . ?
H38B C38 H38C 109.5 . . ?
C33 C39 C41 108.5(5) . . ?
C33 C39 C40 110.2(5) . . ?
C41 C39 C40 110.3(6) . . ?
C33 C39 C42 112.8(5) . . ?
C41 C39 C42 107.9(6) . . ?
C40 C39 C42 107.2(6) . . ?
C39 C40 H40A 109.5 . . ?
C39 C40 H40B 109.5 . . ?
H40A C40 H40B 109.5 . . ?
C39 C40 H40C 109.5 . . ?
H40A C40 H40C 109.5 . . ?
H40B C40 H40C 109.5 . . ?
C39 C41 H41A 109.5 . . ?
C39 C41 H41B 109.5 . . ?
H41A C41 H41B 109.5 . . ?
C39 C41 H41C 109.5 . . ?
H41A C41 H41C 109.5 . . ?
H41B C41 H41C 109.5 . . ?
C39 C42 H42A 109.5 . . ?
C39 C42 H42B 109.5 . . ?
H42A C42 H42B 109.5 . . ?
C39 C42 H42C 109.5 . . ?
H42A C42 H42C 109.5 . . ?
H42B C42 H42C 109.5 . . ?
O3 C43 H43A 109.5 . . ?
O3 C43 H43B 109.5 . . ?
H43A C43 H43B 109.5 . . ?
O3 C43 H43C 109.5 . . ?
H43A C43 H43C 109.5 . . ?
H43B C43 H43C 109.5 . . ?
O4 C44 H44A 109.5 . . ?
O4 C44 H44B 109.5 . . ?
H44A C44 H44B 109.5 . . ?
O4 C44 H44C 109.5 . . ?
H44A C44 H44C 109.5 . . ?
H44B C44 H44C 109.5 . . ?

loop_
_geom_bond_atom_site_label_1
_geom_bond_atom_site_label_2
_geom_bond_distance
_geom_bond_site_symmetry_2
_geom_bond_publ_flag
N1 C4 1.372(5) . ?
N1 C1 1.375(5) . ?
N1 H1 0.8600 . ?
N2 C9 1.343(6) . ?
N2 C6 1.377(5) . ?
N2 H2 0.8600 . ?
N3 C28 1.365(6) . ?
N3 C25 1.369(5) . ?
N3 H3 0.8600 . ?
O1 C13 1.255(5) . ?
O2 C32 1.247(5) . ?
O3 C43 1.402(9) . ?
O3 H3B 0.8200 . ?
O4 C44 1.362(11) . ?
O4 H4 0.8200 . ?
O5 H5A 0.8503 . ?
O5 H5B 0.8501 . ?
C1 C2 1.365(6) . ?
C1 C5 1.456(6) . ?
C2 C3 1.407(6) . ?
C2 H2B 0.9300 . ?
C3 C4 1.386(6) . ?
C3 H3A 0.9300 . ?
C4 C24 1.462(6) . ?
C5 C10 1.398(6) . ?
C5 C6 1.420(6) . ?
C6 C7 1.366(6) . ?
C7 C8 1.382(7) . ?
C7 H7 0.9300 . ?
C8 C9 1.347(7) . ?
C8 H8 0.9300 . ?
C9 H9 0.9300 . ?
C10 C15 1.425(6) . ?
C10 C11 1.448(6) . ?
C11 C12 1.355(6) . ?
C11 H11 0.9300 . ?
C12 C13 1.451(6) . ?
C12 C16 1.543(6) . ?
C13 C14 1.472(6) . ?
C14 C15 1.351(6) . ?
C14 C20 1.510(6) . ?
C15 H15 0.9300 . ?
C16 C19 1.502(7) . ?
C16 C18 1.536(7) . ?
C16 C17 1.538(7) . ?
C17 H17A 0.9600 . ?
C17 H17B 0.9600 . ?
C17 H17C 0.9600 . ?
C18 H18A 0.9600 . ?
C18 H18B 0.9600 . ?
C18 H18C 0.9600 . ?
C19 H19A 0.9600 . ?
C19 H19B 0.9600 . ?
C19 H19C 0.9600 . ?
C20 C21 1.526(7) . ?
C20 C23 1.529(7) . ?
C20 C22 1.532(8) . ?
C21 H21A 0.9600 . ?
C21 H21B 0.9600 . ?
C21 H21C 0.9600 . ?
C22 H22A 0.9600 . ?
C22 H22B 0.9600 . ?
C22 H22C 0.9600 . ?
C23 H23A 0.9600 . ?
C23 H23B 0.9600 . ?
C23 H23C 0.9600 . ?
C24 C29 1.381(6) . ?
C24 C25 1.433(6) . ?
C25 C26 1.388(6) . ?
C26 C27 1.378(7) . ?
C26 H26 0.9300 . ?
C27 C28 1.358(7) . ?
C27 H27 0.9300 . ?
C28 H28 0.9300 . ?
C29 C34 1.426(6) . ?
C29 C30 1.441(6) . ?
C30 C31 1.342(6) . ?
C30 H30 0.9300 . ?
C31 C32 1.459(7) . ?
C31 C35 1.554(7) . ?
C32 C33 1.475(7) . ?
C33 C34 1.348(6) . ?
C33 C39 1.515(7) . ?
C34 H34 0.9300 . ?
C35 C36 1.515(8) . ?
C35 C37 1.523(7) . ?
C35 C38 1.529(7) . ?
C36 H36A 0.9600 . ?
C36 H36B 0.9600 . ?
C36 H36C 0.9600 . ?
C37 H37A 0.9600 . ?
C37 H37B 0.9600 . ?
C37 H37C 0.9600 . ?
C38 H38A 0.9600 . ?
C38 H38B 0.9600 . ?
C38 H38C 0.9600 . ?
C39 C41 1.519(9) . ?
C39 C40 1.525(9) . ?
C39 C42 1.528(8) . ?
C40 H40A 0.9600 . ?
C40 H40B 0.9600 . ?
C40 H40C 0.9600 . ?
C41 H41A 0.9600 . ?
C41 H41B 0.9600 . ?
C41 H41C 0.9600 . ?
C42 H42A 0.9600 . ?
C42 H42B 0.9600 . ?
C42 H42C 0.9600 . ?
C43 H43A 0.9600 . ?
C43 H43B 0.9600 . ?
C43 H43C 0.9600 . ?
C44 H44A 0.9600 . ?
C44 H44B 0.9600 . ?
C44 H44C 0.9600 . ?

loop_
_geom_torsion_atom_site_label_1
_geom_torsion_atom_site_label_2
_geom_torsion_atom_site_label_3
_geom_torsion_atom_site_label_4
_geom_torsion
_geom_torsion_site_symmetry_1
_geom_torsion_site_symmetry_2
_geom_torsion_site_symmetry_3
_geom_torsion_site_symmetry_4
_geom_torsion_publ_flag
C4 N1 C1 C2 -3.0(5) . . . . ?
C4 N1 C1 C5 179.9(4) . . . . ?
N1 C1 C2 C3 1.6(5) . . . . ?
C5 C1 C2 C3 178.4(5) . . . . ?
C1 C2 C3 C4 0.3(6) . . . . ?
C1 N1 C4 C3 3.2(5) . . . . ?
C1 N1 C4 C24 -179.6(4) . . . . ?
C2 C3 C4 N1 -2.1(5) . . . . ?
C2 C3 C4 C24 -179.0(5) . . . . ?
C2 C1 C5 C10 43.4(7) . . . . ?
N1 C1 C5 C10 -140.3(4) . . . . ?
C2 C1 C5 C6 -135.9(5) . . . . ?
N1 C1 C5 C6 40.5(6) . . . . ?
C9 N2 C6 C7 -0.2(6) . . . . ?
C9 N2 C6 C5 -176.4(4) . . . . ?
C10 C5 C6 C7 32.3(8) . . . . ?
C1 C5 C6 C7 -148.5(5) . . . . ?
C10 C5 C6 N2 -152.6(4) . . . . ?
C1 C5 C6 N2 26.6(6) . . . . ?
N2 C6 C7 C8 0.2(6) . . . . ?
C5 C6 C7 C8 175.8(5) . . . . ?
C6 C7 C8 C9 0.0(7) . . . . ?
C6 N2 C9 C8 0.2(6) . . . . ?
C7 C8 C9 N2 -0.1(7) . . . . ?
C6 C5 C10 C15 -163.0(5) . . . . ?
C1 C5 C10 C15 17.8(7) . . . . ?
C6 C5 C10 C11 19.7(7) . . . . ?
C1 C5 C10 C11 -159.5(4) . . . . ?
C5 C10 C11 C12 174.3(4) . . . . ?
C15 C10 C11 C12 -3.1(7) . . . . ?
C10 C11 C12 C13 0.2(7) . . . . ?
C10 C11 C12 C16 -175.2(4) . . . . ?
C11 C12 C13 O1 -174.6(5) . . . . ?
C16 C12 C13 O1 1.0(7) . . . . ?
C11 C12 C13 C14 3.7(7) . . . . ?
C16 C12 C13 C14 179.3(4) . . . . ?
O1 C13 C14 C15 173.6(5) . . . . ?
C12 C13 C14 C15 -4.7(6) . . . . ?
O1 C13 C14 C20 -5.8(7) . . . . ?
C12 C13 C14 C20 175.9(4) . . . . ?
C13 C14 C15 C10 1.8(7) . . . . ?
C20 C14 C15 C10 -178.9(4) . . . . ?
C5 C10 C15 C14 -175.4(4) . . . . ?
C11 C10 C15 C14 2.0(7) . . . . ?
C11 C12 C16 C19 -5.6(7) . . . . ?
C13 C12 C16 C19 179.0(5) . . . . ?
C11 C12 C16 C18 -124.8(5) . . . . ?
C13 C12 C16 C18 59.8(6) . . . . ?
C11 C12 C16 C17 113.9(5) . . . . ?
C13 C12 C16 C17 -61.5(6) . . . . ?
C15 C14 C20 C21 123.1(5) . . . . ?
C13 C14 C20 C21 -57.5(6) . . . . ?
C15 C14 C20 C23 3.9(7) . . . . ?
C13 C14 C20 C23 -176.7(5) . . . . ?
C15 C14 C20 C22 -115.4(5) . . . . ?
C13 C14 C20 C22 63.9(6) . . . . ?
N1 C4 C24 C29 145.9(4) . . . . ?
C3 C4 C24 C29 -37.7(8) . . . . ?
N1 C4 C24 C25 -32.6(6) . . . . ?
C3 C4 C24 C25 143.8(5) . . . . ?
C28 N3 C25 C26 1.6(5) . . . . ?
C28 N3 C25 C24 -179.7(4) . . . . ?
C29 C24 C25 N3 151.9(4) . . . . ?
C4 C24 C25 N3 -29.6(6) . . . . ?
C29 C24 C25 C26 -29.9(8) . . . . ?
C4 C24 C25 C26 148.6(5) . . . . ?
N3 C25 C26 C27 -0.8(5) . . . . ?
C24 C25 C26 C27 -179.2(5) . . . . ?
C25 C26 C27 C28 -0.4(6) . . . . ?
C26 C27 C28 N3 1.4(6) . . . . ?
C25 N3 C28 C27 -1.9(6) . . . . ?
C25 C24 C29 C34 158.5(4) . . . . ?
C4 C24 C29 C34 -19.9(7) . . . . ?
C25 C24 C29 C30 -22.2(7) . . . . ?
C4 C24 C29 C30 159.3(4) . . . . ?
C24 C29 C30 C31 175.9(5) . . . . ?
C34 C29 C30 C31 -4.8(7) . . . . ?
C29 C30 C31 C32 -3.6(7) . . . . ?
C29 C30 C31 C35 175.9(4) . . . . ?
C30 C31 C32 O2 -170.0(5) . . . . ?
C35 C31 C32 O2 10.5(7) . . . . ?
C30 C31 C32 C33 11.5(7) . . . . ?
C35 C31 C32 C33 -168.0(4) . . . . ?
O2 C32 C33 C34 170.7(5) . . . . ?
C31 C32 C33 C34 -10.8(7) . . . . ?
O2 C32 C33 C39 -8.3(8) . . . . ?
C31 C32 C33 C39 170.2(5) . . . . ?
C32 C33 C34 C29 2.1(8) . . . . ?
C39 C33 C34 C29 -178.9(5) . . . . ?
C24 C29 C34 C33 -175.1(5) . . . . ?
C30 C29 C34 C33 5.6(7) . . . . ?
C30 C31 C35 C36 -9.2(7) . . . . ?
C32 C31 C35 C36 170.2(5) . . . . ?
C30 C31 C35 C37 110.3(5) . . . . ?
C32 C31 C35 C37 -70.2(6) . . . . ?
C30 C31 C35 C38 -127.7(5) . . . . ?
C32 C31 C35 C38 51.8(6) . . . . ?
C34 C33 C39 C41 121.9(6) . . . . ?
C32 C33 C39 C41 -59.1(7) . . . . ?
C34 C33 C39 C40 -117.2(6) . . . . ?
C32 C33 C39 C40 61.8(7) . . . . ?
C34 C33 C39 C42 2.5(8) . . . . ?
C32 C33 C39 C42 -178.5(6) . . . . ?

loop_
_cod_related_entry_id
_cod_related_entry_database
_cod_related_entry_code
1 ChemSpider 30653211
